data_2201107
loop_
_publ_author_name
'Merz, Klaus'

_publ_section_title
;
 1-Phenyldecane
;
_journal_issue 4
_journal_name_full 'Acta Crystallographica Section E'
_journal_page_first o450
_journal_page_last o451
_journal_paper_doi 10.1107/S1600536802004725
_journal_volume 58
_journal_year 2002
_chemical_formula_iupac 'C16 H26'
_chemical_formula_moiety 'C16 H26'
_chemical_formula_sum 'C16 H26'
_chemical_formula_weight 218.37
_chemical_name_systematic
;
 ?
;
_space_group_IT_number 19
_symmetry_cell_setting orthorhombic
_symmetry_space_group_name_Hall 'P 2ac 2ab'
_symmetry_space_group_name_H-M 'P 21 21 21'
_atom_sites_solution_hydrogens geom
_atom_sites_solution_primary direct
_atom_sites_solution_secondary difmap
_cell_angle_alpha 90.00
_cell_angle_beta 90.00
_cell_angle_gamma 90.00
_cell_formula_units_Z 4
_cell_length_a 5.1428(16)
_cell_length_b 8.908(3)
_cell_length_c 31.687(11)
_cell_measurement_reflns_used 95
_cell_measurement_temperature 213(2)
_cell_measurement_theta_max 18.67
_cell_measurement_theta_min 2.78
_cell_volume 1451.6(8)
_computing_cell_refinement 'SAINT (Siemens, 1996)'
_computing_data_collection 'SMART (Siemens, 1996)'
_computing_data_reduction SAINT
_computing_molecular_graphics SHELXTL
_computing_publication_material SHELXTL
_computing_structure_refinement SHELXTL
_computing_structure_solution 'SHELXTL (Siemens, 1996)'
_diffrn_ambient_temperature 213(2)
_diffrn_measured_fraction_theta_full 0.873
_diffrn_measured_fraction_theta_max 0.773
_diffrn_measurement_device_type 'Bruker AXS CCD 1000'
_diffrn_measurement_method \w
_diffrn_radiation_monochromator graphite
_diffrn_radiation_source 'fine-focus sealed tube'
_diffrn_radiation_type MoK\a
_diffrn_radiation_wavelength 0.71073
_diffrn_reflns_av_R_equivalents 0.0374
_diffrn_reflns_av_sigmaI/netI 0.0362
_diffrn_reflns_limit_h_max 7
_diffrn_reflns_limit_h_min -2
_diffrn_reflns_limit_k_max 11
_diffrn_reflns_limit_k_min -10
_diffrn_reflns_limit_l_max 37
_diffrn_reflns_limit_l_min -33
_diffrn_reflns_number 6337
_diffrn_reflns_theta_full 25.00
_diffrn_reflns_theta_max 25.00
_diffrn_reflns_theta_min 2.57
_exptl_absorpt_coefficient_mu 0.055
_exptl_absorpt_correction_T_max 0.991
_exptl_absorpt_correction_T_min 0.970
_exptl_absorpt_correction_type empirical
_exptl_absorpt_process_details '(Blessing, 1995)'
_exptl_crystal_colour colourless
_exptl_crystal_density_diffrn 0.999
_exptl_crystal_density_method 'not measured'
_exptl_crystal_description cylinder
_exptl_crystal_F_000 488
_exptl_crystal_size_max 0.4
_exptl_crystal_size_mid 0.2
_exptl_crystal_size_min 0.2
_refine_diff_density_max 0.110
_refine_diff_density_min -0.147
_refine_ls_extinction_method none
_refine_ls_goodness_of_fit_ref 1.021
_refine_ls_hydrogen_treatment mixed
_refine_ls_matrix_type full
_refine_ls_number_parameters 145
_refine_ls_number_reflns 1941
_refine_ls_number_restraints 0
_refine_ls_restrained_S_all 1.021
_refine_ls_R_factor_all 0.0748
_refine_ls_R_factor_gt 0.0433
_refine_ls_shift/su_max 0.002
_refine_ls_shift/su_mean 0.000
_refine_ls_structure_factor_coef Fsqd
_refine_ls_weighting_details 'calc w = 1/[\s^2^(Fo^2^)+(0.0515P)^2^+0.1408P] where P = (Fo^2^+2Fc^2^)/3'
_refine_ls_weighting_scheme calc
_refine_ls_wR_factor_gt 0.1049
_refine_ls_wR_factor_ref 0.1238
_reflns_number_gt 1287
_reflns_number_total 1941
_reflns_threshold_expression I>2\s(I)
_cod_data_source_file cv6098.cif
_cod_data_source_block I
_cod_original_cell_volume 1451.7(8)
_cod_database_code 2201107
_cod_database_fobs_code 2201107

loop_
_symmetry_equiv_pos_as_xyz
'x, y, z'
'-x+1/2, -y, z+1/2'
'-x, y+1/2, -z+1/2'
'x+1/2, -y+1/2, -z'

loop_
_atom_site_label
_atom_site_fract_x
_atom_site_fract_y
_atom_site_fract_z
_atom_site_U_iso_or_equiv
_atom_site_adp_type
_atom_site_calc_flag
_atom_site_refinement_flags
_atom_site_occupancy
_atom_site_disorder_assembly
_atom_site_disorder_group
_atom_site_type_symbol
C12 0.8879(5) 0.4795(2) 0.97682(6) 0.0456(5) Uani d . 1 . . C
H12A 0.9132 0.5678 0.9588 0.055 Uiso calc R 1 . . H
H12B 0.7002 0.4645 0.9801 0.055 Uiso calc R 1 . . H
C10 0.8846(5) 0.3120(2) 0.91177(6) 0.0460(5) Uani d . 1 . . C
H10A 0.9124 0.3997 0.8936 0.055 Uiso calc R 1 . . H
H10B 0.6966 0.2984 0.9150 0.055 Uiso calc R 1 . . H
C14 0.8918(4) 0.6478(2) 1.04146(6) 0.0449(5) Uani d . 1 . . C
H14A 0.9162 0.7354 1.0232 0.054 Uiso calc R 1 . . H
H14B 0.7043 0.6329 1.0451 0.054 Uiso calc R 1 . . H
C11 1.0022(4) 0.3431(2) 0.95472(6) 0.0460(5) Uani d . 1 . . C
H11A 1.1899 0.3581 0.9514 0.055 Uiso calc R 1 . . H
H11B 0.9768 0.2548 0.9727 0.055 Uiso calc R 1 . . H
C13 1.0049(4) 0.5109(2) 1.01967(6) 0.0452(5) Uani d . 1 . . C
H13A 1.1928 0.5251 1.0164 0.054 Uiso calc R 1 . . H
H13B 0.9782 0.4230 1.0378 0.054 Uiso calc R 1 . . H
C8 0.8741(4) 0.1408(2) 0.84769(6) 0.0446(5) Uani d . 1 . . C
H8A 0.9004 0.2272 0.8290 0.053 Uiso calc R 1 . . H
H8B 0.6864 0.1277 0.8516 0.053 Uiso calc R 1 . . H
C9 0.9971(4) 0.1740(2) 0.89002(6) 0.0473(5) Uani d . 1 . . C
H9A 1.1843 0.1888 0.8860 0.057 Uiso calc R 1 . . H
H9B 0.9737 0.0868 0.9085 0.057 Uiso calc R 1 . . H
C15 1.0109(5) 0.6806(2) 1.08385(7) 0.0525(6) Uani d . 1 . . C
H15A 1.1985 0.6949 1.0803 0.063 Uiso calc R 1 . . H
H15B 0.9853 0.5934 1.1022 0.063 Uiso calc R 1 . . H
C1 0.8662(4) -0.0286(2) 0.78391(6) 0.0453(5) Uani d . 1 . . C
C16 0.8981(6) 0.8184(3) 1.10536(7) 0.0654(7) Uani d . 1 . . C
H16A 0.9830 0.8331 1.1324 0.098 Uiso calc R 1 . . H
H16B 0.7130 0.8042 1.1097 0.098 Uiso calc R 1 . . H
H16C 0.9263 0.9058 1.0877 0.098 Uiso calc R 1 . . H
C7 0.9847(4) 0.0006(2) 0.82643(7) 0.0556(6) Uani d . 1 . . C
H7A 1.1731 0.0123 0.8232 0.067 Uiso calc R 1 . . H
H7B 0.9538 -0.0864 0.8447 0.067 Uiso calc R 1 . . H
C3 0.5427(5) -0.1466(3) 0.74008(9) 0.0661(7) Uani d . 1 . . C
H3A 0.3990 -0.2111 0.7374 0.079 Uiso calc R 1 . . H
C2 0.6538(5) -0.1234(3) 0.77901(8) 0.0565(6) Uani d . 1 . . C
H2A 0.5848 -0.1726 0.8027 0.068 Uiso calc R 1 . . H
C5 0.8497(5) 0.0174(3) 0.70955(8) 0.0655(7) Uani d . 1 . . C
H5A 0.9171 0.0662 0.6856 0.079 Uiso calc R 1 . . H
C6 0.9616(5) 0.0406(3) 0.74830(8) 0.0586(6) Uani d . 1 . . C
H6A 1.1059 0.1049 0.7506 0.070 Uiso calc R 1 . . H
C4 0.6412(6) -0.0762(3) 0.70546(9) 0.0666(7) Uani d . 1 . . C
H4A 0.5657 -0.0919 0.6788 0.080 Uiso calc R 1 . . H

loop_
_atom_site_aniso_label
_atom_site_aniso_U_11
_atom_site_aniso_U_22
_atom_site_aniso_U_33
_atom_site_aniso_U_12
_atom_site_aniso_U_13
_atom_site_aniso_U_23
C12 0.0471(11) 0.0471(12) 0.0427(12) 0.0013(10) -0.0018(10) 0.0029(10)
C10 0.0488(11) 0.0475(12) 0.0417(12) 0.0025(10) -0.0021(10) 0.0032(10)
C14 0.0481(11) 0.0472(12) 0.0394(12) 0.0012(10) 0.0004(10) 0.0047(10)
C11 0.0475(10) 0.0479(11) 0.0425(12) -0.0005(10) -0.0021(10) 0.0021(10)
C13 0.0458(11) 0.0463(12) 0.0434(13) 0.0006(10) -0.0035(10) 0.0026(10)
C8 0.0452(10) 0.0480(12) 0.0406(12) 0.0029(10) -0.0003(9) 0.0025(10)
C9 0.0462(10) 0.0510(13) 0.0445(13) 0.0051(10) -0.0029(10) 0.0011(10)
C15 0.0627(13) 0.0520(13) 0.0429(13) -0.0006(12) -0.0016(12) 0.0019(11)
C1 0.0450(10) 0.0461(11) 0.0449(13) 0.0108(10) -0.0006(10) -0.0025(10)
C16 0.0881(19) 0.0601(16) 0.0479(15) -0.0008(15) 0.0045(14) -0.0050(11)
C7 0.0556(12) 0.0647(15) 0.0465(14) 0.0153(12) -0.0040(11) -0.0036(12)
C3 0.0572(14) 0.0635(16) 0.0777(19) -0.0034(13) -0.0145(14) -0.0076(15)
C2 0.0532(12) 0.0575(14) 0.0590(16) 0.0033(12) 0.0051(12) 0.0030(12)
C5 0.0704(15) 0.0778(17) 0.0484(15) 0.0054(15) 0.0001(13) 0.0053(13)
C6 0.0532(12) 0.0664(15) 0.0563(15) -0.0059(12) -0.0012(11) -0.0013(12)
C4 0.0704(16) 0.0701(16) 0.0594(17) 0.0132(15) -0.0152(14) -0.0114(14)

loop_
_atom_type_symbol
_atom_type_description
_atom_type_scat_dispersion_real
_atom_type_scat_dispersion_imag
_atom_type_scat_source
C C 0.0033 0.0000 'International Tables Vol C Tables 4.2.6.8 and 6.1.1.4'
H H 0.0000 0.0000 'International Tables Vol C Tables 4.2.6.8 and 6.1.1.4'

loop_
_geom_angle_atom_site_label_1
_geom_angle_atom_site_label_2
_geom_angle_atom_site_label_3
_geom_angle
_geom_angle_publ_flag
C13 C12 C11 114.05(17) yes
C13 C12 H12A 108.7 no
C11 C12 H12A 108.7 no
C13 C12 H12B 108.7 no
C11 C12 H12B 108.7 no
H12A C12 H12B 107.6 no
C11 C10 C9 113.74(17) yes
C11 C10 H10A 108.8 no
C9 C10 H10A 108.8 no
C11 C10 H10B 108.8 no
C9 C10 H10B 108.8 no
H10A C10 H10B 107.7 no
C15 C14 C13 113.95(17) yes
C15 C14 H14A 108.8 no
C13 C14 H14A 108.8 no
C15 C14 H14B 108.8 no
C13 C14 H14B 108.8 no
H14A C14 H14B 107.7 no
C10 C11 C12 113.93(17) yes
C10 C11 H11A 108.8 no
C12 C11 H11A 108.8 no
C10 C11 H11B 108.8 no
C12 C11 H11B 108.8 no
H11A C11 H11B 107.7 no
C12 C13 C14 113.87(17) yes
C12 C13 H13A 108.8 no
C14 C13 H13A 108.8 no
C12 C13 H13B 108.8 no
C14 C13 H13B 108.8 no
H13A C13 H13B 107.7 no
C9 C8 C7 113.28(18) yes
C9 C8 H8A 108.9 no
C7 C8 H8A 108.9 no
C9 C8 H8B 108.9 no
C7 C8 H8B 108.9 no
H8A C8 H8B 107.7 no
C8 C9 C10 113.60(18) yes
C8 C9 H9A 108.8 no
C10 C9 H9A 108.8 no
C8 C9 H9B 108.8 no
C10 C9 H9B 108.8 no
H9A C9 H9B 107.7 no
C14 C15 C16 113.7(2) yes
C14 C15 H15A 108.8 no
C16 C15 H15A 108.8 no
C14 C15 H15B 108.8 no
C16 C15 H15B 108.8 no
H15A C15 H15B 107.7 no
C6 C1 C2 117.4(2) yes
C6 C1 C7 120.9(2) yes
C2 C1 C7 121.6(2) yes
C15 C16 H16A 109.5 no
C15 C16 H16B 109.5 no
H16A C16 H16B 109.5 no
C15 C16 H16C 109.5 no
H16A C16 H16C 109.5 no
H16B C16 H16C 109.5 no
C1 C7 C8 112.70(17) yes
C1 C7 H7A 109.1 no
C8 C7 H7A 109.1 no
C1 C7 H7B 109.1 no
C8 C7 H7B 109.1 no
H7A C7 H7B 107.8 no
C4 C3 C2 119.9(2) yes
C4 C3 H3A 120.0 no
C2 C3 H3A 120.0 no
C3 C2 C1 121.2(2) yes
C3 C2 H2A 119.4 no
C1 C2 H2A 119.4 no
C4 C5 C6 120.5(2) yes
C4 C5 H5A 119.8 no
C6 C5 H5A 119.8 no
C5 C6 C1 121.1(2) yes
C5 C6 H6A 119.4 no
C1 C6 H6A 119.4 no
C3 C4 C5 119.8(2) yes
C3 C4 H4A 120.1 no
C5 C4 H4A 120.1 no

loop_
_geom_bond_atom_site_label_1
_geom_bond_atom_site_label_2
_geom_bond_site_symmetry_2
_geom_bond_distance
_geom_bond_publ_flag
C12 C13 . 1.511(3) yes
C12 C11 . 1.521(3) yes
C12 H12A . 0.9800 no
C12 H12B . 0.9800 no
C10 C11 . 1.515(3) yes
C10 C9 . 1.523(3) yes
C10 H10A . 0.9800 no
C10 H10B . 0.9800 no
C14 C15 . 1.505(3) yes
C14 C13 . 1.518(3) yes
C14 H14A . 0.9800 no
C14 H14B . 0.9800 no
C11 H11A . 0.9800 no
C11 H11B . 0.9800 no
C13 H13A . 0.9800 no
C13 H13B . 0.9800 no
C8 C9 . 1.512(3) yes
C8 C7 . 1.529(3) yes
C8 H8A . 0.9800 no
C8 H8B . 0.9800 no
C9 H9A . 0.9800 no
C9 H9B . 0.9800 no
C15 C16 . 1.519(3) yes
C15 H15A . 0.9800 no
C15 H15B . 0.9800 no
C1 C6 . 1.376(3) yes
C1 C2 . 1.389(3) yes
C1 C7 . 1.501(3) yes
C16 H16A . 0.9700 no
C16 H16B . 0.9700 no
C16 H16C . 0.9700 no
C7 H7A . 0.9800 no
C7 H7B . 0.9800 no
C3 C4 . 1.362(3) yes
C3 C2 . 1.375(3) yes
C3 H3A . 0.9400 no
C2 H2A . 0.9400 no
C5 C4 . 1.364(4) yes
C5 C6 . 1.372(3) yes
C5 H5A . 0.9400 no
C6 H6A . 0.9400 no
C4 H4A . 0.9400 no

loop_
_cod_related_entry_id
_cod_related_entry_database
_cod_related_entry_code
1 ChemSpider 7430
